data_7718916
loop_
_publ_author_name
'Arikawa, Yasuhiro'
'Morinaga, Momo'
'Kubota, Miyu'
'Omoto, Kenichiro'
'Sakuda, Eri'
'Umakoshi, Keisuke'

_publ_section_title
;
 Visible-light-driven photocatalytic CO<sub>2</sub> reduction using
 ruthenium complexes having a CNC-type pincer ligand: comparison of
 substituent effect on a CNC ligand.
;
_journal_issue 27
_journal_name_full 'Dalton transactions (Cambridge, England : 2003)'
_journal_page_first 10683
_journal_page_last 10690
_journal_paper_doi 10.1039/d5dt00900f
_journal_volume 54
_journal_year 2025
_chemical_formula_moiety 'C18 H18 Cl F3 N7 Ru, F6 P, 2(C2 H3 N)'
_chemical_formula_sum 'C22 H24 Cl F9 N9 P Ru'
_chemical_formula_weight 752.97
_space_group_crystal_system monoclinic
_space_group_IT_number 15
_space_group_name_Hall '-C 2yc'
_space_group_name_H-M_alt 'C 1 2/c 1'
_atom_sites_solution_hydrogens geom
_atom_sites_solution_primary direct
_atom_sites_solution_secondary difmap
_audit_update_record
;
2025-03-06 deposited with the CCDC.	2025-06-17 downloaded from the CCDC.
;
_cell_angle_alpha 90.0000
_cell_angle_beta 103.794(8)
_cell_angle_gamma 90.0000
_cell_formula_units_Z 8
_cell_length_a 33.250(16)
_cell_length_b 16.663(7)
_cell_length_c 10.839(5)
_cell_measurement_reflns_used 7453
_cell_measurement_temperature 93
_cell_measurement_theta_max 27.50
_cell_measurement_theta_min 2.20
_cell_volume 5832(5)
_computing_cell_refinement 'CrystalClear-SM Expert 2.1 b46'
_computing_data_collection 'CrystalClear-SM Expert 2.1 b46 (Rigaku, 2016)'
_computing_data_reduction 'CrystalClear-SM Expert 2.1 b46'
_computing_molecular_graphics 'CrystalStructure 4.3'
_computing_publication_material 'CrystalStructure 4.3 (Rigaku, 2019)'
_computing_structure_refinement 'SHELXL Version 2018/3 (Sheldrick, 2008)'
_computing_structure_solution 'Il Milione (Burla, et al., 2007)'
_diffrn_ambient_temperature 93
_diffrn_detector_area_resol_mean 7.111
_diffrn_measured_fraction_theta_full 0.998
_diffrn_measured_fraction_theta_max 0.994
_diffrn_measurement_device_type 'Rigaku Saturn724+'
_diffrn_measurement_method \w
_diffrn_radiation_type 'Mo K\a'
_diffrn_radiation_wavelength 0.71075
_diffrn_reflns_av_R_equivalents 0.1274
_diffrn_reflns_av_unetI/netI 0.1138
_diffrn_reflns_Laue_measured_fraction_full 0.998
_diffrn_reflns_Laue_measured_fraction_max 0.994
_diffrn_reflns_limit_h_max 43
_diffrn_reflns_limit_h_min -43
_diffrn_reflns_limit_k_max 21
_diffrn_reflns_limit_k_min -21
_diffrn_reflns_limit_l_max 13
_diffrn_reflns_limit_l_min -14
_diffrn_reflns_number 26607
_diffrn_reflns_point_group_measured_fraction_full 0.998
_diffrn_reflns_point_group_measured_fraction_max 0.994
_diffrn_reflns_theta_full 25.242
_diffrn_reflns_theta_max 27.452
_diffrn_reflns_theta_min 2.248
_diffrn_standards_number 0
_exptl_absorpt_coefficient_mu 0.773
_exptl_absorpt_correction_T_max 0.992
_exptl_absorpt_correction_T_min 0.709
_exptl_absorpt_correction_type multi-scan
_exptl_absorpt_process_details 'REQAB (Rigaku, 1998)'
_exptl_crystal_colour red
_exptl_crystal_density_diffrn 1.715
_exptl_crystal_density_method 'not measured'
_exptl_crystal_description prism
_exptl_crystal_F_000 3008.00
_exptl_crystal_recrystallization_method 'Re-crystallisation from solvent: CH3CN/ether'
_exptl_crystal_size_max 0.130
_exptl_crystal_size_mid 0.080
_exptl_crystal_size_min 0.010
_refine_diff_density_max 2.10
_refine_diff_density_min -1.63
_refine_ls_extinction_method none
_refine_ls_goodness_of_fit_ref 1.137
_refine_ls_hydrogen_treatment constr
_refine_ls_number_parameters 393
_refine_ls_number_reflns 6623
_refine_ls_number_restraints 0
_refine_ls_R_factor_all 0.1362
_refine_ls_R_factor_gt 0.1012
_refine_ls_shift/su_max 0.000
_refine_ls_structure_factor_coef Fsqd
_refine_ls_weighting_details 'w = 1/[\s^2^(Fo^2^)+(0.0593P)^2^+84.4082P] where P=(Fo^2^+2Fc^2^)/3'
_refine_ls_weighting_scheme calc
_refine_ls_wR_factor_gt 0.1962
_refine_ls_wR_factor_ref 0.2177
_reflns_Friedel_coverage 0.000
_reflns_number_gt 4774
_reflns_number_total 6623
_reflns_threshold_expression F^2^>2.0\s(F^2^)
_cod_data_source_file d5dt00900f2.cif
_cod_data_source_block 2625a
_cod_depositor_comments 'Adding full bibliography for 7718913--7718916.cif.'
_cod_database_code 7718916

loop_
_space_group_symop_operation_xyz
'x, y, z'
'-x, y, -z+1/2'
'x+1/2, y+1/2, z'
'-x+1/2, y+1/2, -z+1/2'
'-x, -y, -z'
'x, -y, z-1/2'
'-x+1/2, -y+1/2, -z'
'x+1/2, -y+1/2, z-1/2'

loop_
_atom_site_label
_atom_site_type_symbol
_atom_site_fract_x
_atom_site_fract_y
_atom_site_fract_z
_atom_site_U_iso_or_equiv
_atom_site_adp_type
_atom_site_occupancy
_atom_site_site_symmetry_order
_atom_site_calc_flag
_atom_site_refinement_flags_posn
_atom_site_refinement_flags_adp
_atom_site_refinement_flags_occupancy
_atom_site_disorder_assembly
_atom_site_disorder_group
Ru1 Ru 0.14257(2) 0.17454(3) 0.27657(6) 0.01718(19) Uani 1 1 d . . . . .
Cl1 Cl 0.20316(6) 0.17357(10) 0.18631(17) 0.0198(4) Uani 1 1 d . . . . .
P1 P 0.000000 0.42207(19) 0.250000 0.0275(7) Uani 1 2 d S T P . .
P2 P 0.000000 0.06139(18) -0.250000 0.0254(7) Uani 1 2 d S T P . .
F1 F 0.2880(2) 0.0009(4) 0.7508(6) 0.0587(18) Uani 1 1 d . . . . .
F2 F 0.2895(2) 0.1156(4) 0.8307(6) 0.0572(18) Uani 1 1 d . . . . .
F3 F 0.24608(18) 0.0264(5) 0.8615(6) 0.083(3) Uani 1 1 d . . . . .
F4 F 0.03257(17) 0.3541(3) 0.3152(5) 0.0423(14) Uani 1 1 d . . . . .
F5 F 0.01937(17) 0.4219(3) 0.1282(5) 0.0389(13) Uani 1 1 d . . . . .
F6 F 0.03250(16) 0.4900(3) 0.3152(5) 0.0350(12) Uani 1 1 d . . . . .
F7 F 0.03458(18) 0.1287(3) -0.2449(7) 0.0552(17) Uani 1 1 d . . . . .
F8 F -0.00802(19) 0.0610(5) -0.3992(5) 0.065(2) Uani 1 1 d . . . . .
F9 F -0.03459(19) -0.0057(3) -0.2589(6) 0.0559(17) Uani 1 1 d . . . . .
N1 N 0.17880(19) 0.1379(4) 0.4409(6) 0.0176(13) Uani 1 1 d . . . . .
N2 N 0.16052(19) 0.0114(4) 0.3700(6) 0.0191(14) Uani 1 1 d . . . . .
N3 N 0.1188(2) -0.0097(4) 0.1859(6) 0.0230(15) Uani 1 1 d . . . . .
N4 N 0.18934(19) 0.2709(3) 0.4805(6) 0.0169(13) Uani 1 1 d . . . . .
N5 N 0.15434(19) 0.3622(4) 0.3629(6) 0.0180(13) Uani 1 1 d . . . . .
N6 N 0.0905(2) 0.1758(3) 0.3427(6) 0.0180(13) Uani 1 1 d . . . . .
N7 N 0.1064(2) 0.2176(4) 0.1086(6) 0.0201(14) Uani 1 1 d . . . . .
N8 N 0.1079(2) 0.2741(4) 0.6273(7) 0.0342(18) Uani 1 1 d . . . . .
N9 N 0.3597(3) 0.0914(4) 1.0881(7) 0.0364(19) Uani 1 1 d . . . . .
C1 C 0.1378(2) 0.0500(4) 0.2601(7) 0.0188(16) Uani 1 1 d . . . . .
C2 C 0.1607(2) 0.2823(4) 0.3672(7) 0.0194(16) Uani 1 1 d . . . . .
C3 C 0.1549(2) -0.0714(4) 0.3614(8) 0.0206(17) Uani 1 1 d . . . . .
H3 H 0.166742 -0.110293 0.423587 0.025 Uiso 1 1 calc R U . . .
C4 C 0.1291(3) -0.0854(5) 0.2461(8) 0.0246(18) Uani 1 1 d . . . . .
H4 H 0.119596 -0.136350 0.211865 0.029 Uiso 1 1 calc R U . . .
C5 C 0.2005(2) 0.3437(4) 0.5456(7) 0.0189(16) Uani 1 1 d . . . . .
H5 H 0.219666 0.351469 0.625119 0.023 Uiso 1 1 calc R U . . .
C6 C 0.1782(3) 0.3999(4) 0.4701(7) 0.0225(17) Uani 1 1 d . . . . .
H6 H 0.178541 0.455876 0.487146 0.027 Uiso 1 1 calc R U . . .
C7 C 0.1838(2) 0.0594(4) 0.4681(7) 0.0178(16) Uani 1 1 d . . . . .
C8 C 0.2098(3) 0.0308(4) 0.5783(7) 0.0217(17) Uani 1 1 d . . . . .
H8 H 0.212800 -0.024998 0.595891 0.026 Uiso 1 1 calc R U . . .
C9 C 0.2314(3) 0.0880(5) 0.6620(7) 0.0237(18) Uani 1 1 d . . . . .
C10 C 0.2276(2) 0.1715(4) 0.6366(7) 0.0188(15) Uani 1 1 d . . . . .
H10 H 0.242910 0.210482 0.692644 0.023 Uiso 1 1 calc R U . . .
C11 C 0.2000(2) 0.1921(4) 0.5243(7) 0.0165(15) Uani 1 1 d . . . . .
C12 C 0.0907(2) -0.0004(5) 0.0642(7) 0.0224(17) Uani 1 1 d . . . . .
H12A H 0.081206 -0.053274 0.029647 0.027 Uiso 1 1 calc R U . . .
H12B H 0.066806 0.031585 0.073340 0.027 Uiso 1 1 calc R U . . .
H12C H 0.104730 0.027035 0.006288 0.027 Uiso 1 1 calc R U . . .
C13 C 0.1248(2) 0.4022(4) 0.2600(8) 0.0243(18) Uani 1 1 d . . . . .
H13A H 0.125283 0.460089 0.276341 0.029 Uiso 1 1 calc R U . . .
H13B H 0.132466 0.392175 0.179415 0.029 Uiso 1 1 calc R U . . .
H13C H 0.096959 0.381280 0.255076 0.029 Uiso 1 1 calc R U . . .
C14 C 0.2629(3) 0.0612(5) 0.7796(9) 0.034(2) Uani 1 1 d . . . . .
C15 C 0.0604(3) 0.1777(4) 0.3747(7) 0.0206(16) Uani 1 1 d . . . . .
C16 C 0.0221(3) 0.1774(5) 0.4184(8) 0.0275(18) Uani 1 1 d . . . . .
H16A H 0.028802 0.177942 0.511486 0.033 Uiso 1 1 calc R U . . .
H16B H 0.006175 0.129058 0.387197 0.033 Uiso 1 1 calc R U . . .
H16C H 0.005751 0.225094 0.385865 0.033 Uiso 1 1 calc R U . . .
C17 C 0.0840(2) 0.2469(5) 0.0236(8) 0.0235(18) Uani 1 1 d . . . . .
C18 C 0.0558(3) 0.2882(5) -0.0815(8) 0.0292(19) Uani 1 1 d . . . . .
H18A H 0.068943 0.293437 -0.152992 0.035 Uiso 1 1 calc R U . . .
H18B H 0.049412 0.341638 -0.053597 0.035 Uiso 1 1 calc R U . . .
H18C H 0.030160 0.257170 -0.108272 0.035 Uiso 1 1 calc R U . . .
C19 C 0.0935(3) 0.3369(5) 0.6124(8) 0.0296(19) Uani 1 1 d . . . . .
C20 C 0.0747(3) 0.4175(6) 0.6003(10) 0.048(3) Uani 1 1 d . . . . .
H20A H 0.044891 0.413095 0.562809 0.057 Uiso 1 1 calc R U . . .
H20B H 0.087490 0.450791 0.545645 0.057 Uiso 1 1 calc R U . . .
H20C H 0.079205 0.442239 0.684558 0.057 Uiso 1 1 calc R U . . .
C21 C 0.3372(3) 0.1411(5) 1.0984(8) 0.030(2) Uani 1 1 d . . . . .
C22 C 0.3091(3) 0.2065(5) 1.1099(9) 0.033(2) Uani 1 1 d . . . . .
H22A H 0.321170 0.238242 1.185890 0.039 Uiso 1 1 calc R U . . .
H22B H 0.282493 0.184287 1.117072 0.039 Uiso 1 1 calc R U . . .
H22C H 0.304887 0.240902 1.034591 0.039 Uiso 1 1 calc R U . . .

loop_
_atom_site_aniso_label
_atom_site_aniso_U_11
_atom_site_aniso_U_22
_atom_site_aniso_U_33
_atom_site_aniso_U_23
_atom_site_aniso_U_13
_atom_site_aniso_U_12
Ru1 0.0225(3) 0.0096(3) 0.0180(3) -0.0003(2) 0.0019(2) 0.0003(2)
Cl1 0.0243(9) 0.0130(8) 0.0216(9) -0.0018(7) 0.0047(7) -0.0021(7)
P1 0.0284(17) 0.0207(15) 0.0323(18) 0.000 0.0048(14) 0.000
P2 0.0298(17) 0.0193(15) 0.0273(16) 0.000 0.0072(14) 0.000
F1 0.058(4) 0.051(4) 0.061(4) 0.006(3) 0.001(3) 0.018(3)
F2 0.058(4) 0.052(4) 0.046(4) 0.015(3) -0.018(3) -0.012(3)
F3 0.031(3) 0.163(8) 0.054(4) 0.076(5) 0.006(3) -0.003(4)
F4 0.043(3) 0.023(3) 0.059(4) 0.013(3) 0.009(3) 0.009(2)
F5 0.041(3) 0.040(3) 0.037(3) 0.000(3) 0.012(3) -0.001(3)
F6 0.037(3) 0.026(3) 0.038(3) 0.002(2) 0.002(2) -0.012(2)
F7 0.042(3) 0.027(3) 0.097(5) -0.015(3) 0.017(3) -0.018(3)
F8 0.053(4) 0.112(6) 0.028(3) 0.008(3) 0.008(3) -0.023(4)
F9 0.059(4) 0.040(3) 0.082(5) -0.014(3) 0.042(4) -0.024(3)
N1 0.020(3) 0.011(3) 0.021(3) -0.001(3) 0.004(3) -0.005(2)
N2 0.021(3) 0.010(3) 0.024(4) 0.003(3) 0.001(3) -0.002(2)
N3 0.030(4) 0.016(3) 0.025(4) -0.005(3) 0.009(3) -0.002(3)
N4 0.018(3) 0.007(3) 0.023(3) -0.002(3) 0.001(3) 0.002(2)
N5 0.021(3) 0.016(3) 0.014(3) -0.001(3) -0.002(3) 0.004(3)
N6 0.025(4) 0.011(3) 0.015(3) 0.002(3) 0.000(3) 0.002(3)
N7 0.024(4) 0.012(3) 0.024(4) 0.000(3) 0.004(3) 0.003(3)
N8 0.041(5) 0.022(4) 0.035(4) -0.001(3) 0.001(4) 0.007(3)
N9 0.047(5) 0.022(4) 0.038(5) -0.004(3) 0.005(4) -0.004(4)
C1 0.021(4) 0.009(3) 0.025(4) -0.002(3) 0.002(3) -0.001(3)
C2 0.025(4) 0.017(4) 0.017(4) 0.000(3) 0.005(3) 0.005(3)
C3 0.024(4) 0.010(3) 0.027(4) 0.002(3) 0.003(3) -0.001(3)
C4 0.032(5) 0.010(4) 0.032(5) 0.001(3) 0.008(4) -0.002(3)
C5 0.032(4) 0.011(3) 0.015(4) -0.006(3) 0.009(3) -0.004(3)
C6 0.036(5) 0.009(3) 0.023(4) 0.001(3) 0.007(4) -0.001(3)
C7 0.022(4) 0.008(3) 0.025(4) -0.001(3) 0.009(3) -0.006(3)
C8 0.034(5) 0.011(3) 0.023(4) -0.001(3) 0.012(4) 0.000(3)
C9 0.031(5) 0.017(4) 0.018(4) 0.003(3) -0.002(3) -0.003(3)
C10 0.021(4) 0.010(3) 0.025(4) 0.000(3) 0.004(3) -0.002(3)
C11 0.022(4) 0.009(3) 0.017(4) 0.000(3) 0.002(3) 0.001(3)
C12 0.025(4) 0.019(4) 0.021(4) -0.007(3) 0.001(3) -0.003(3)
C13 0.024(4) 0.015(4) 0.028(4) -0.001(3) -0.004(4) 0.005(3)
C14 0.053(6) 0.019(4) 0.030(5) 0.011(4) 0.006(4) 0.001(4)
C15 0.029(4) 0.012(3) 0.016(4) -0.007(3) -0.002(3) -0.003(3)
C16 0.029(5) 0.024(4) 0.032(5) 0.001(4) 0.012(4) 0.006(4)
C17 0.019(4) 0.019(4) 0.031(5) -0.009(4) 0.003(4) -0.001(3)
C18 0.029(5) 0.031(5) 0.028(5) 0.010(4) 0.006(4) 0.001(4)
C19 0.033(5) 0.034(5) 0.020(4) 0.000(4) 0.004(4) 0.004(4)
C20 0.058(7) 0.030(5) 0.043(6) -0.013(5) -0.013(5) 0.011(5)
C21 0.047(6) 0.021(4) 0.018(4) 0.004(4) 0.001(4) -0.012(4)
C22 0.043(6) 0.022(4) 0.031(5) 0.002(4) 0.006(4) 0.003(4)

loop_
_atom_type_symbol
_atom_type_description
_atom_type_scat_dispersion_real
_atom_type_scat_dispersion_imag
_atom_type_scat_source
C C 0.0033 0.0016
;
International Tables for Crystallography
(Vol. C, Tables 4.2.6.8 and 6.1.1.4)
;
H H 0.0000 0.0000
;
International Tables for Crystallography
(Vol. C, Table 6.1.1.4)
;
Cl Cl 0.1484 0.1585
;
International Tables for Crystallography
(Vol. C, Tables 4.2.6.8 and 6.1.1.4)
;
F F 0.0171 0.0103
;
International Tables for Crystallography
(Vol. C, Tables 4.2.6.8 and 6.1.1.4)
;
N N 0.0061 0.0033
;
International Tables for Crystallography
(Vol. C, Tables 4.2.6.8 and 6.1.1.4)
;
P P 0.1023 0.0942
;
International Tables for Crystallography
(Vol. C, Tables 4.2.6.8 and 6.1.1.4)
;
Ru Ru -1.2594 0.8363
;
International Tables for Crystallography
(Vol. C, Tables 4.2.6.8 and 6.1.1.4)
;

loop_
_geom_angle_atom_site_label_1
_geom_angle_atom_site_label_2
_geom_angle_atom_site_label_3
_geom_angle
_geom_angle_site_symmetry_1
_geom_angle_site_symmetry_3
_geom_angle_publ_flag
N1 Ru1 N6 94.1(2) . . ?
N1 Ru1 N7 177.3(2) . . ?
N6 Ru1 N7 86.6(2) . . ?
N1 Ru1 C2 78.2(3) . . ?
N6 Ru1 C2 90.0(3) . . ?
N7 Ru1 C2 99.2(3) . . ?
N1 Ru1 C1 77.9(3) . . ?
N6 Ru1 C1 89.2(3) . . ?
N7 Ru1 C1 104.8(3) . . ?
C2 Ru1 C1 155.9(3) . . ?
N1 Ru1 Cl1 88.60(19) . . ?
N6 Ru1 Cl1 177.17(18) . . ?
N7 Ru1 Cl1 90.70(19) . . ?
C2 Ru1 Cl1 91.2(2) . . ?
C1 Ru1 Cl1 90.7(2) . . ?
F5 P1 F5 179.8(5) . 2 ?
F5 P1 F6 90.2(3) . . ?
F5 P1 F6 89.9(3) 2 . ?
F5 P1 F6 89.9(3) . 2 ?
F5 P1 F6 90.2(3) 2 2 ?
F6 P1 F6 90.5(4) . 2 ?
F5 P1 F4 90.0(3) . . ?
F5 P1 F4 89.9(3) 2 . ?
F6 P1 F4 89.5(3) . . ?
F6 P1 F4 179.9(3) 2 . ?
F5 P1 F4 89.9(3) . 2 ?
F5 P1 F4 90.0(3) 2 2 ?
F6 P1 F4 179.9(3) . 2 ?
F6 P1 F4 89.5(3) 2 2 ?
F4 P1 F4 90.5(4) . 2 ?
F8 P2 F8 179.5(6) . 2_554 ?
F8 P2 F9 89.5(3) . . ?
F8 P2 F9 90.1(4) 2_554 . ?
F8 P2 F9 90.1(4) . 2_554 ?
F8 P2 F9 89.5(3) 2_554 2_554 ?
F9 P2 F9 90.6(5) . 2_554 ?
F8 P2 F7 91.3(4) . 2_554 ?
F8 P2 F7 89.0(3) 2_554 2_554 ?
F9 P2 F7 89.3(3) . 2_554 ?
F9 P2 F7 178.5(3) 2_554 2_554 ?
F8 P2 F7 89.0(3) . . ?
F8 P2 F7 91.3(4) 2_554 . ?
F9 P2 F7 178.5(3) . . ?
F9 P2 F7 89.3(3) 2_554 . ?
F7 P2 F7 90.9(5) 2_554 . ?
C7 N1 C11 119.1(6) . . ?
C7 N1 Ru1 120.8(5) . . ?
C11 N1 Ru1 120.1(5) . . ?
C3 N2 C1 111.1(6) . . ?
C3 N2 C7 131.0(7) . . ?
C1 N2 C7 117.9(6) . . ?
C1 N3 C4 110.9(6) . . ?
C1 N3 C12 125.6(6) . . ?
C4 N3 C12 123.5(6) . . ?
C2 N4 C5 111.8(6) . . ?
C2 N4 C11 119.6(6) . . ?
C5 N4 C11 128.2(6) . . ?
C2 N5 C6 111.4(6) . . ?
C2 N5 C13 123.4(6) . . ?
C6 N5 C13 125.2(6) . . ?
C15 N6 Ru1 177.0(6) . . ?
C17 N7 Ru1 172.2(6) . . ?
N3 C1 N2 104.5(6) . . ?
N3 C1 Ru1 143.8(6) . . ?
N2 C1 Ru1 111.6(5) . . ?
N5 C2 N4 103.7(6) . . ?
N5 C2 Ru1 144.7(6) . . ?
N4 C2 Ru1 111.4(5) . . ?
C4 C3 N2 106.1(7) . . ?
C4 C3 H3 127.0 . . ?
N2 C3 H3 127.0 . . ?
C3 C4 N3 107.5(7) . . ?
C3 C4 H4 126.3 . . ?
N3 C4 H4 126.3 . . ?
C6 C5 N4 104.7(7) . . ?
C6 C5 H5 127.7 . . ?
N4 C5 H5 127.7 . . ?
C5 C6 N5 108.4(6) . . ?
C5 C6 H6 125.8 . . ?
N5 C6 H6 125.8 . . ?
N1 C7 C8 123.1(7) . . ?
N1 C7 N2 111.8(7) . . ?
C8 C7 N2 125.1(7) . . ?
C7 C8 C9 116.5(7) . . ?
C7 C8 H8 121.7 . . ?
C9 C8 H8 121.7 . . ?
C8 C9 C10 122.5(7) . . ?
C8 C9 C14 119.6(7) . . ?
C10 C9 C14 117.7(7) . . ?
C11 C10 C9 115.1(7) . . ?
C11 C10 H10 122.4 . . ?
C9 C10 H10 122.4 . . ?
N1 C11 C10 123.7(7) . . ?
N1 C11 N4 110.3(6) . . ?
C10 C11 N4 126.0(7) . . ?
N3 C12 H12A 109.5 . . ?
N3 C12 H12B 109.5 . . ?
H12A C12 H12B 109.5 . . ?
N3 C12 H12C 109.5 . . ?
H12A C12 H12C 109.5 . . ?
H12B C12 H12C 109.5 . . ?
N5 C13 H13A 109.5 . . ?
N5 C13 H13B 109.5 . . ?
H13A C13 H13B 109.5 . . ?
N5 C13 H13C 109.5 . . ?
H13A C13 H13C 109.5 . . ?
H13B C13 H13C 109.5 . . ?
F3 C14 F2 112.5(8) . . ?
F3 C14 F1 102.2(7) . . ?
F2 C14 F1 102.5(8) . . ?
F3 C14 C9 112.7(8) . . ?
F2 C14 C9 114.8(7) . . ?
F1 C14 C9 110.9(7) . . ?
N6 C15 C16 177.9(8) . . ?
C15 C16 H16A 109.5 . . ?
C15 C16 H16B 109.5 . . ?
H16A C16 H16B 109.5 . . ?
C15 C16 H16C 109.5 . . ?
H16A C16 H16C 109.5 . . ?
H16B C16 H16C 109.5 . . ?
N7 C17 C18 177.0(9) . . ?
C17 C18 H18A 109.5 . . ?
C17 C18 H18B 109.5 . . ?
H18A C18 H18B 109.5 . . ?
C17 C18 H18C 109.5 . . ?
H18A C18 H18C 109.5 . . ?
H18B C18 H18C 109.5 . . ?
N8 C19 C20 176.9(10) . . ?
C19 C20 H20A 109.5 . . ?
C19 C20 H20B 109.5 . . ?
H20A C20 H20B 109.5 . . ?
C19 C20 H20C 109.5 . . ?
H20A C20 H20C 109.5 . . ?
H20B C20 H20C 109.5 . . ?
N9 C21 C22 178.2(10) . . ?
C21 C22 H22A 109.5 . . ?
C21 C22 H22B 109.5 . . ?
H22A C22 H22B 109.5 . . ?
C21 C22 H22C 109.5 . . ?
H22A C22 H22C 109.5 . . ?
H22B C22 H22C 109.5 . . ?

loop_
_geom_bond_atom_site_label_1
_geom_bond_atom_site_label_2
_geom_bond_distance
_geom_bond_site_symmetry_2
_geom_bond_publ_flag
Ru1 N1 1.993(6) . ?
Ru1 N6 2.026(7) . ?
Ru1 N7 2.057(7) . ?
Ru1 C2 2.066(8) . ?
Ru1 C1 2.086(7) . ?
Ru1 Cl1 2.441(2) . ?
P1 F5 1.601(5) . ?
P1 F5 1.601(5) 2 ?
P1 F6 1.608(5) . ?
P1 F6 1.608(5) 2 ?
P1 F4 1.610(5) . ?
P1 F4 1.610(5) 2 ?
P2 F8 1.575(6) . ?
P2 F8 1.575(6) 2_554 ?
P2 F9 1.591(6) . ?
P2 F9 1.591(6) 2_554 ?
P2 F7 1.597(5) 2_554 ?
P2 F7 1.597(5) . ?
F1 C14 1.388(11) . ?
F2 C14 1.296(10) . ?
F3 C14 1.293(10) . ?
N1 C7 1.343(9) . ?
N1 C11 1.350(9) . ?
N2 C3 1.393(9) . ?
N2 C1 1.406(9) . ?
N2 C7 1.407(9) . ?
N3 C1 1.339(9) . ?
N3 C4 1.423(10) . ?
N3 C12 1.433(10) . ?
N4 C2 1.376(10) . ?
N4 C5 1.409(9) . ?
N4 C11 1.411(9) . ?
N5 C2 1.347(9) . ?
N5 C6 1.391(10) . ?
N5 C13 1.460(9) . ?
N6 C15 1.135(10) . ?
N7 C17 1.145(10) . ?
N8 C19 1.146(10) . ?
N9 C21 1.138(12) . ?
C3 C4 1.356(11) . ?
C3 H3 0.9500 . ?
C4 H4 0.9500 . ?
C5 C6 1.345(11) . ?
C5 H5 0.9500 . ?
C6 H6 0.9500 . ?
C7 C8 1.381(11) . ?
C8 C9 1.391(11) . ?
C8 H8 0.9500 . ?
C9 C10 1.419(10) . ?
C9 C14 1.511(12) . ?
C10 C11 1.381(10) . ?
C10 H10 0.9500 . ?
C12 H12A 0.9800 . ?
C12 H12B 0.9800 . ?
C12 H12C 0.9800 . ?
C13 H13A 0.9800 . ?
C13 H13B 0.9800 . ?
C13 H13C 0.9800 . ?
C15 C16 1.459(11) . ?
C16 H16A 0.9800 . ?
C16 H16B 0.9800 . ?
C16 H16C 0.9800 . ?
C17 C18 1.464(11) . ?
C18 H18A 0.9800 . ?
C18 H18B 0.9800 . ?
C18 H18C 0.9800 . ?
C19 C20 1.474(12) . ?
C20 H20A 0.9800 . ?
C20 H20B 0.9800 . ?
C20 H20C 0.9800 . ?
C21 C22 1.460(13) . ?
C22 H22A 0.9800 . ?
C22 H22B 0.9800 . ?
C22 H22C 0.9800 . ?

loop_
_geom_torsion_atom_site_label_1
_geom_torsion_atom_site_label_2
_geom_torsion_atom_site_label_3
_geom_torsion_atom_site_label_4
_geom_torsion
_geom_torsion_site_symmetry_1
_geom_torsion_site_symmetry_2
_geom_torsion_site_symmetry_3
_geom_torsion_site_symmetry_4
_geom_torsion_publ_flag
C4 N3 C1 N2 0.0(8) . . . . ?
C12 N3 C1 N2 177.6(7) . . . . ?
C4 N3 C1 Ru1 -174.4(8) . . . . ?
C12 N3 C1 Ru1 3.2(15) . . . . ?
C3 N2 C1 N3 -0.4(8) . . . . ?
C7 N2 C1 N3 -179.4(6) . . . . ?
C3 N2 C1 Ru1 176.1(5) . . . . ?
C7 N2 C1 Ru1 -2.9(8) . . . . ?
C6 N5 C2 N4 0.0(8) . . . . ?
C13 N5 C2 N4 -177.9(7) . . . . ?
C6 N5 C2 Ru1 175.6(8) . . . . ?
C13 N5 C2 Ru1 -2.3(14) . . . . ?
C5 N4 C2 N5 -0.1(8) . . . . ?
C11 N4 C2 N5 172.7(6) . . . . ?
C5 N4 C2 Ru1 -177.4(5) . . . . ?
C11 N4 C2 Ru1 -4.6(8) . . . . ?
C1 N2 C3 C4 0.6(9) . . . . ?
C7 N2 C3 C4 179.5(8) . . . . ?
N2 C3 C4 N3 -0.6(9) . . . . ?
C1 N3 C4 C3 0.4(9) . . . . ?
C12 N3 C4 C3 -177.3(7) . . . . ?
C2 N4 C5 C6 0.2(9) . . . . ?
C11 N4 C5 C6 -171.8(7) . . . . ?
N4 C5 C6 N5 -0.2(9) . . . . ?
C2 N5 C6 C5 0.1(9) . . . . ?
C13 N5 C6 C5 178.0(7) . . . . ?
C11 N1 C7 C8 0.0(11) . . . . ?
Ru1 N1 C7 C8 177.3(6) . . . . ?
C11 N1 C7 N2 -178.3(6) . . . . ?
Ru1 N1 C7 N2 -1.0(8) . . . . ?
C3 N2 C7 N1 -176.2(7) . . . . ?
C1 N2 C7 N1 2.6(9) . . . . ?
C3 N2 C7 C8 5.6(13) . . . . ?
C1 N2 C7 C8 -175.7(7) . . . . ?
N1 C7 C8 C9 -0.3(11) . . . . ?
N2 C7 C8 C9 177.7(7) . . . . ?
C7 C8 C9 C10 -0.6(12) . . . . ?
C7 C8 C9 C14 -175.3(8) . . . . ?
C8 C9 C10 C11 1.8(12) . . . . ?
C14 C9 C10 C11 176.6(7) . . . . ?
C7 N1 C11 C10 1.4(11) . . . . ?
Ru1 N1 C11 C10 -176.0(6) . . . . ?
C7 N1 C11 N4 -177.9(6) . . . . ?
Ru1 N1 C11 N4 4.7(8) . . . . ?
C9 C10 C11 N1 -2.2(11) . . . . ?
C9 C10 C11 N4 177.0(7) . . . . ?
C2 N4 C11 N1 0.2(10) . . . . ?
C5 N4 C11 N1 171.7(7) . . . . ?
C2 N4 C11 C10 -179.0(7) . . . . ?
C5 N4 C11 C10 -7.5(12) . . . . ?
C8 C9 C14 F3 -68.9(11) . . . . ?
C10 C9 C14 F3 116.2(9) . . . . ?
C8 C9 C14 F2 160.6(8) . . . . ?
C10 C9 C14 F2 -14.3(12) . . . . ?
C8 C9 C14 F1 45.0(11) . . . . ?
C10 C9 C14 F1 -129.9(8) . . . . ?
